data_7219836
loop_
_publ_author_name
'Song, Bai-Qiao'
'Qin, Chao'
'Zhang, Yu-Teng'
'Wu, Xue-Song'
'Liu, Hong-Sheng'
'Shao, Kui-Zhan'
'Su, Zhong-Min'

_publ_section_title
;
 Coordination assemblies of seven metal-organic frameworks based on a bent
 connector: structural diversity and properties
;
_journal_issue 16
_journal_name_full CrystEngComm
_journal_page_first 3129
_journal_paper_doi 10.1039/C4CE02473G
_journal_volume 17
_journal_year 2015
_chemical_formula_moiety 'C28 H20 N8 O4 Zn,1.75DMF,O.5H2O'
_chemical_formula_sum 'C33.25 H33.25 N9.75 O6.25 Zn'
_chemical_formula_weight 734.82
_chemical_name_systematic
;
 ?
;
_space_group_IT_number 9
_symmetry_cell_setting monoclinic
_symmetry_space_group_name_Hall 'C -2yc'
_symmetry_space_group_name_H-M 'C 1 c 1'
_atom_sites_solution_hydrogens geom
_atom_sites_solution_primary direct
_atom_sites_solution_secondary difmap
_audit_creation_method SHELXL-97
_audit_update_record
;
2014-10-25 deposited with the CCDC.
2015-03-10 downloaded from the CCDC.
;
_cell_angle_alpha 90.000(5)
_cell_angle_beta 92.118(5)
_cell_angle_gamma 90.000(5)
_cell_formula_units_Z 4
_cell_length_a 17.697(5)
_cell_length_b 24.072(5)
_cell_length_c 8.217(5)
_cell_measurement_temperature 293(2)
_cell_volume 3498(2)
_computing_cell_refinement SMART
_computing_data_collection 'SMART (Bruker, 1997)'
_computing_data_reduction 'SAINT (Bruker, 1999)'
_computing_molecular_graphics 'Diamond (Brandenburg and Putz, 2008)'
_computing_publication_material SHELXL-97
_computing_structure_refinement 'SHELXL-97 (Sheldrick, 2008)'
_computing_structure_solution 'SHELXS-97(Sheldrick, 2008)'
_diffrn_ambient_temperature 293(2)
_diffrn_measured_fraction_theta_full 0.998
_diffrn_measured_fraction_theta_max 0.997
_diffrn_measurement_device_type 'Bruker APEX CCD area-detector'
_diffrn_measurement_method '\w scans'
_diffrn_radiation_monochromator graphite
_diffrn_radiation_source 'fine-focus sealed tube'
_diffrn_radiation_type MoK\a
_diffrn_radiation_wavelength 0.71069
_diffrn_reflns_av_R_equivalents 0.0389
_diffrn_reflns_av_sigmaI/netI 0.0576
_diffrn_reflns_limit_h_max 21
_diffrn_reflns_limit_h_min -10
_diffrn_reflns_limit_k_max 28
_diffrn_reflns_limit_k_min -28
_diffrn_reflns_limit_l_max 9
_diffrn_reflns_limit_l_min -9
_diffrn_reflns_number 9867
_diffrn_reflns_theta_full 25.00
_diffrn_reflns_theta_max 25.01
_diffrn_reflns_theta_min 1.69
_exptl_absorpt_coefficient_mu 0.761
_exptl_absorpt_correction_T_max 0.8751
_exptl_absorpt_correction_T_min 0.8444
_exptl_absorpt_correction_type multi-scan
_exptl_absorpt_process_details 'SADABS (Sheldrick, 1996)'
_exptl_crystal_density_diffrn 1.395
_exptl_crystal_density_method 'not measured'
_exptl_crystal_F_000 1524
_exptl_crystal_size_max 0.23
_exptl_crystal_size_mid 0.21
_exptl_crystal_size_min 0.18
_platon_squeeze_details
;
The residual electron densities from the disorder DMF 
and water molecules were also treated with the SQUEEZE 
routine, which account to ca. seven DMF and 
two water molecules in the unit cell, being directly 
added into the final formula.
;
_refine_diff_density_max 0.225
_refine_diff_density_min -0.231
_refine_diff_density_rms 0.048
_refine_ls_abs_structure_details 'Flack H D (1983), Acta Cryst. A39, 876-881'
_refine_ls_abs_structure_Flack 0.098(15)
_refine_ls_extinction_method none
_refine_ls_goodness_of_fit_ref 1.000
_refine_ls_hydrogen_treatment mixed
_refine_ls_matrix_type full
_refine_ls_number_parameters 374
_refine_ls_number_reflns 4474
_refine_ls_number_restraints 4
_refine_ls_restrained_S_all 1.000
_refine_ls_R_factor_all 0.0613
_refine_ls_R_factor_gt 0.0431
_refine_ls_shift/su_max 0.000
_refine_ls_shift/su_mean 0.000
_refine_ls_structure_factor_coef Fsqd
_refine_ls_weighting_details 'calc w=1/[\s^2^(Fo^2^)+(0.0520P)^2^+0.0000P] where P=(Fo^2^+2Fc^2^)/3'
_refine_ls_weighting_scheme calc
_refine_ls_wR_factor_gt 0.0964
_refine_ls_wR_factor_ref 0.1025
_reflns_number_gt 3364
_reflns_number_total 4474
_reflns_threshold_expression >2\s(I)
_cod_data_source_file c4ce02473g2.cif
_cod_data_source_block 3
_cod_depositor_comments
;
The following automatic conversions were performed:

'_symmetry_cell_setting' value 'Monoclinic' changed to 'monoclinic'
according to
/usr/data/users/saulius/crontab/automatic-downloads/rss-feeds/RSC/lib/dictionaries/cif_core.dic
dictionary named 'cif_core.dic' version 2.4.2 from 2011-04-26.

Automatic conversion script
Id: cif_fix_values 3105 2015-03-04 15:46:00Z robertas 

 Adding full bibliography for 7219835--7219840.cif.
;
_cod_original_sg_symbol_Hall 'C -2yc '
_cod_original_sg_symbol_H-M 'C c'
_cod_database_code 7219836

loop_
_symmetry_equiv_pos_as_xyz
'x, y, z'
'x, -y, z+1/2'
'x+1/2, y+1/2, z'
'x+1/2, -y+1/2, z+1/2'

loop_
_atom_site_label
_atom_site_type_symbol
_atom_site_fract_x
_atom_site_fract_y
_atom_site_fract_z
_atom_site_U_iso_or_equiv
_atom_site_adp_type
_atom_site_occupancy
_atom_site_symmetry_multiplicity
_atom_site_calc_flag
_atom_site_refinement_flags
_atom_site_disorder_assembly
_atom_site_disorder_group
Zn1 Zn -0.34921(4) 0.13869(2) 0.73069(7) 0.04536(16) Uani 1 1 d . . .
C1 C 0.0146(4) 0.3371(3) 1.0586(8) 0.0563(17) Uani 1 1 d . . .
C2 C -0.0485(3) 0.2950(3) 1.0228(8) 0.0533(16) Uani 1 1 d . . .
C3 C -0.0388(3) 0.2401(3) 1.0409(8) 0.0647(19) Uani 1 1 d . . .
H3 H 0.0076 0.2266 1.0801 0.078 Uiso 1 1 calc R . .
C4 C -0.0974(4) 0.2026(2) 1.0018(9) 0.070(2) Uani 1 1 d . . .
H4 H -0.0895 0.1650 1.0205 0.084 Uiso 1 1 calc R . .
C5 C -0.1634(4) 0.2193(3) 0.9392(8) 0.0561(16) Uani 1 1 d . . .
C6 C -0.1752(4) 0.2766(2) 0.9122(10) 0.072(2) Uani 1 1 d . . .
H6 H -0.2203 0.2892 0.8638 0.086 Uiso 1 1 calc R . .
C7 C -0.1178(3) 0.3143(2) 0.9595(10) 0.069(2) Uani 1 1 d . . .
H7 H -0.1262 0.3523 0.9485 0.083 Uiso 1 1 calc R . .
C8 C -0.2240(3) 0.1793(3) 0.8845(8) 0.0522(16) Uani 1 1 d . . .
C9 C -0.2288(3) 0.0881(3) 0.5314(8) 0.0557(17) Uani 1 1 d . . .
H9 H -0.1964 0.1179 0.5520 0.067 Uiso 1 1 calc R . .
C10 C -0.3251(3) 0.0357(2) 0.5284(6) 0.0567(14) Uani 1 1 d . . .
H10 H -0.3731 0.0216 0.5455 0.068 Uiso 1 1 calc R . .
C11 C -0.2710(3) 0.0093(2) 0.4478(6) 0.0565(14) Uani 1 1 d . . .
H11 H -0.2746 -0.0257 0.4000 0.068 Uiso 1 1 calc R . .
C12 C -0.1387(3) 0.0337(2) 0.3814(7) 0.0436(13) Uani 1 1 d . . .
C13 C -0.0980(4) 0.0752(3) 0.3107(8) 0.0692(18) Uani 1 1 d . . .
H13 H -0.1183 0.1108 0.3023 0.083 Uiso 1 1 calc R . .
C14 C -0.0272(3) 0.0647(3) 0.2522(7) 0.0616(16) Uani 1 1 d . . .
H14 H -0.0014 0.0927 0.1995 0.074 Uiso 1 1 calc R . .
C15 C 0.0039(3) 0.0153(3) 0.2704(7) 0.0588(16) Uani 1 1 d . . .
C16 C -0.0385(4) -0.0288(3) 0.3264(8) 0.0656(17) Uani 1 1 d . . .
H16 H -0.0193 -0.0647 0.3244 0.079 Uiso 1 1 calc R . .
C17 C -0.1078(4) -0.0193(3) 0.3839(8) 0.072(2) Uani 1 1 d . . .
H17 H -0.1352 -0.0486 0.4259 0.087 Uiso 1 1 calc R . .
C18 C 0.0805(3) 0.0025(2) 0.2088(7) 0.0580(15) Uani 1 1 d . A .
C19 C 0.1988(4) 0.0083(3) 0.1559(8) 0.0636(15) Uani 1 1 d . A .
C20 C 0.2766(3) 0.0253(3) 0.1345(8) 0.0644(17) Uani 1 1 d . . .
C21A C 0.3085(8) 0.0788(5) 0.1827(17) 0.056(3) Uiso 0.50 1 d P A 1
H21A H 0.2778 0.1043 0.2337 0.067 Uiso 0.50 1 calc PR A 1
C22A C 0.3818(9) 0.0928(6) 0.1559(18) 0.069(4) Uiso 0.50 1 d P A 1
H22A H 0.4012 0.1274 0.1862 0.082 Uiso 0.50 1 calc PR A 1
C21B C 0.2889(9) 0.0780(6) 0.0974(19) 0.088(4) Uiso 0.50 1 d P A 2
H21B H 0.2489 0.1030 0.0897 0.106 Uiso 0.50 1 calc PR A 2
C22B C 0.3644(9) 0.0960(6) 0.0694(19) 0.085(4) Uiso 0.50 1 d P A 2
H22B H 0.3748 0.1328 0.0439 0.102 Uiso 0.50 1 calc PR A 2
C23 C 0.4255(4) 0.0539(3) 0.0825(9) 0.0663(19) Uani 1 1 d . . .
C24 C 0.4046(4) 0.0018(3) 0.0575(10) 0.082(2) Uani 1 1 d . A .
H24 H 0.4387 -0.0249 0.0242 0.099 Uiso 1 1 calc R . .
C25 C 0.3288(4) -0.0114(3) 0.0834(11) 0.092(3) Uani 1 1 d . A .
H25 H 0.3133 -0.0478 0.0643 0.111 Uiso 1 1 calc R . .
C26 C 0.5288(4) 0.0818(3) -0.0958(7) 0.0552(17) Uani 1 1 d . . .
H26 H 0.5019 0.0759 -0.1936 0.066 Uiso 1 1 calc R A .
C27 C 0.5573(3) 0.0847(3) 0.1616(7) 0.0677(16) Uani 1 1 d . . .
H27 H 0.5553 0.0819 0.2742 0.081 Uiso 1 1 calc R A .
C28 C 0.6166(3) 0.1031(2) 0.0764(7) 0.0626(15) Uani 1 1 d . . .
H28 H 0.6630 0.1149 0.1210 0.075 Uiso 1 1 calc R . .
N1 N -0.2992(3) 0.08593(17) 0.5814(6) 0.0469(12) Uani 1 1 d . . .
N2 N -0.2099(2) 0.04373(18) 0.4496(5) 0.0494(11) Uani 1 1 d . . .
N3 N 0.1006(3) -0.0453(2) 0.1494(7) 0.0858(17) Uani 1 1 d . A .
N4 N 0.1757(3) -0.0413(3) 0.1110(7) 0.0903(18) Uani 1 1 d . . .
N5 N 0.1439(3) 0.03634(16) 0.2106(7) 0.0550(12) Uani 1 1 d . . .
N6 N 0.1483(4) 0.0912(2) 0.2838(6) 0.0851(17) Uani 1 1 d D A .
N7 N 0.5019(3) 0.0712(2) 0.0511(6) 0.0610(13) Uani 1 1 d . A .
N8 N 0.5970(3) 0.1015(2) -0.0847(6) 0.0511(12) Uani 1 1 d . . .
O1 O -0.2792(3) 0.19668(16) 0.8063(6) 0.0660(12) Uani 1 1 d . . .
O2 O -0.2182(3) 0.1302(2) 0.9300(7) 0.0804(17) Uani 1 1 d . . .
O3 O 0.0034(2) 0.38661(17) 1.0380(5) 0.0579(11) Uani 1 1 d . . .
O4 O 0.0718(3) 0.31564(19) 1.1301(7) 0.0792(16) Uani 1 1 d . . .
H6A H 0.137(4) 0.1190(18) 0.217(7) 0.095 Uiso 1 1 d D . .
H6B H 0.162(4) 0.094(3) 0.388(3) 0.095 Uiso 1 1 d D . .

loop_
_atom_site_aniso_label
_atom_site_aniso_U_11
_atom_site_aniso_U_22
_atom_site_aniso_U_33
_atom_site_aniso_U_23
_atom_site_aniso_U_13
_atom_site_aniso_U_12
Zn1 0.0272(2) 0.0479(3) 0.0609(3) 0.0017(4) 0.0006(2) 0.0006(4)
C1 0.044(4) 0.059(4) 0.064(4) -0.015(3) -0.017(3) 0.001(3)
C2 0.027(3) 0.070(4) 0.062(4) -0.014(3) -0.007(3) -0.007(3)
C3 0.036(3) 0.059(4) 0.097(5) 0.011(4) -0.026(3) 0.004(3)
C4 0.061(5) 0.041(3) 0.108(5) 0.001(3) -0.018(4) 0.003(3)
C5 0.037(3) 0.056(4) 0.075(4) -0.006(3) 0.002(3) -0.004(3)
C6 0.035(3) 0.049(3) 0.128(6) -0.009(4) -0.031(4) 0.007(3)
C7 0.031(3) 0.045(3) 0.128(6) -0.005(3) -0.018(3) 0.002(3)
C8 0.030(3) 0.056(4) 0.071(4) 0.008(3) 0.007(3) -0.007(3)
C9 0.038(4) 0.053(4) 0.077(4) -0.010(3) 0.014(3) -0.009(3)
C10 0.033(3) 0.078(4) 0.060(3) -0.005(3) 0.002(3) -0.015(3)
C11 0.036(3) 0.064(3) 0.070(4) -0.024(3) 0.015(3) -0.016(3)
C12 0.027(3) 0.057(3) 0.048(3) 0.002(3) 0.008(2) -0.002(3)
C13 0.045(4) 0.056(4) 0.108(5) 0.006(3) 0.014(4) 0.008(3)
C14 0.047(4) 0.065(4) 0.074(4) 0.014(3) 0.014(3) -0.002(3)
C15 0.036(3) 0.072(4) 0.069(4) -0.004(3) 0.017(3) 0.001(3)
C16 0.049(4) 0.064(4) 0.085(4) 0.001(3) 0.023(3) -0.001(3)
C17 0.063(4) 0.075(4) 0.081(4) 0.010(4) 0.034(4) 0.000(4)
C18 0.034(3) 0.069(4) 0.072(4) -0.016(3) 0.011(3) -0.002(3)
C19 0.053(4) 0.063(4) 0.076(4) 0.001(3) 0.013(3) 0.004(3)
C20 0.033(3) 0.078(4) 0.083(4) -0.012(3) 0.017(3) 0.014(3)
C23 0.036(3) 0.081(5) 0.084(5) -0.003(4) 0.025(3) 0.012(4)
C24 0.051(4) 0.071(5) 0.127(6) -0.013(4) 0.030(4) 0.008(4)
C25 0.058(5) 0.064(4) 0.157(8) -0.017(5) 0.027(5) -0.009(4)
C26 0.044(4) 0.080(4) 0.042(3) -0.011(3) 0.016(3) 0.002(3)
C27 0.051(4) 0.098(5) 0.054(3) 0.009(3) 0.009(3) 0.003(3)
C28 0.037(3) 0.081(4) 0.070(4) -0.003(3) 0.006(3) 0.007(3)
N1 0.034(2) 0.042(2) 0.066(3) -0.001(2) 0.015(2) -0.005(2)
N2 0.035(2) 0.060(3) 0.053(3) -0.002(2) 0.006(2) 0.001(2)
N3 0.044(3) 0.080(4) 0.135(5) -0.035(3) 0.020(3) -0.006(3)
N4 0.039(3) 0.106(4) 0.127(5) -0.038(4) 0.013(3) 0.007(3)
N5 0.052(3) 0.054(2) 0.060(3) 0.002(3) 0.019(2) 0.006(3)
N6 0.084(4) 0.082(4) 0.092(5) 0.006(3) 0.029(4) 0.000(4)
N7 0.047(3) 0.078(3) 0.059(3) -0.007(3) 0.023(3) 0.000(3)
N8 0.036(3) 0.063(3) 0.055(3) -0.004(2) 0.002(2) 0.005(2)
O1 0.041(2) 0.061(2) 0.094(3) -0.005(2) -0.017(2) -0.004(2)
O2 0.049(3) 0.060(3) 0.130(4) 0.002(3) -0.017(3) -0.005(2)
O3 0.049(2) 0.054(2) 0.070(3) -0.001(2) -0.005(2) -0.005(2)
O4 0.036(3) 0.068(3) 0.132(4) -0.015(3) -0.022(3) -0.007(2)

loop_
_atom_type_symbol
_atom_type_description
_atom_type_scat_dispersion_real
_atom_type_scat_dispersion_imag
_atom_type_scat_source
Zn Zn 0.2839 1.4301 'International Tables Vol C Tables 4.2.6.8 and 6.1.1.4'
C C 0.0033 0.0016 'International Tables Vol C Tables 4.2.6.8 and 6.1.1.4'
N N 0.0061 0.0033 'International Tables Vol C Tables 4.2.6.8 and 6.1.1.4'
O O 0.0106 0.0060 'International Tables Vol C Tables 4.2.6.8 and 6.1.1.4'
H H 0.0000 0.0000 'International Tables Vol C Tables 4.2.6.8 and 6.1.1.4'

loop_
_geom_angle_atom_site_label_1
_geom_angle_atom_site_label_2
_geom_angle_atom_site_label_3
_geom_angle
_geom_angle_site_symmetry_1
_geom_angle_site_symmetry_3
O4 Zn1 O1 99.75(18) 4_454 .
O4 Zn1 N1 115.3(2) 4_454 .
O1 Zn1 N1 111.10(19) . .
O4 Zn1 N8 102.6(2) 4_454 1_456
O1 Zn1 N8 112.8(2) . 1_456
N1 Zn1 N8 114.19(18) . 1_456
O3 C1 O4 126.1(6) . .
O3 C1 C2 120.5(6) . .
O4 C1 C2 112.7(6) . .
C3 C2 C7 118.5(6) . .
C3 C2 C1 122.9(6) . .
C7 C2 C1 118.5(5) . .
C2 C3 C4 121.2(5) . .
C2 C3 H3 119.4 . .
C4 C3 H3 119.4 . .
C5 C4 C3 122.0(6) . .
C5 C4 H4 119.0 . .
C3 C4 H4 119.0 . .
C4 C5 C6 118.7(6) . .
C4 C5 C8 122.4(6) . .
C6 C5 C8 118.8(6) . .
C7 C6 C5 119.2(6) . .
C7 C6 H6 120.4 . .
C5 C6 H6 120.4 . .
C2 C7 C6 120.2(5) . .
C2 C7 H7 119.9 . .
C6 C7 H7 119.9 . .
O1 C8 O2 122.7(6) . .
O1 C8 C5 119.1(6) . .
O2 C8 C5 118.0(6) . .
N2 C9 N1 112.7(5) . .
N2 C9 H9 123.7 . .
N1 C9 H9 123.7 . .
C11 C10 N1 109.9(5) . .
C11 C10 H10 125.0 . .
N1 C10 H10 125.0 . .
C10 C11 N2 106.6(4) . .
C10 C11 H11 126.7 . .
N2 C11 H11 126.7 . .
C13 C12 C17 117.6(5) . .
C13 C12 N2 122.0(5) . .
C17 C12 N2 120.4(5) . .
C12 C13 C14 120.7(6) . .
C12 C13 H13 119.7 . .
C14 C13 H13 119.7 . .
C15 C14 C13 120.4(6) . .
C15 C14 H14 119.8 . .
C13 C14 H14 119.8 . .
C14 C15 C16 120.0(6) . .
C14 C15 C18 121.8(6) . .
C16 C15 C18 117.6(5) . .
C17 C16 C15 119.7(6) . .
C17 C16 H16 120.2 . .
C15 C16 H16 120.2 . .
C16 C17 C12 120.9(6) . .
C16 C17 H17 119.5 . .
C12 C17 H17 119.5 . .
N3 C18 N5 106.9(5) . .
N3 C18 C15 124.8(5) . .
N5 C18 C15 128.2(5) . .
N5 C19 N4 110.3(6) . .
N5 C19 C20 129.1(6) . .
N4 C19 C20 120.5(6) . .
C21B C20 C25 115.7(9) . .
C21B C20 C21A 31.8(7) . .
C25 C20 C21A 113.5(7) . .
C21B C20 C19 117.4(9) . .
C25 C20 C19 121.0(6) . .
C21A C20 C19 125.1(7) . .
C22A C21A C20 122.4(12) . .
C22A C21A H21A 118.8 . .
C20 C21A H21A 118.8 . .
C21A C22A C23 117.1(13) . .
C21A C22A H22A 121.4 . .
C23 C22A H22A 121.4 . .
C20 C21B C22B 119.3(14) . .
C20 C21B H21B 120.3 . .
C22B C21B H21B 120.3 . .
C21B C22B C23 117.5(12) . .
C21B C22B H22B 121.2 . .
C23 C22B H22B 121.2 . .
C24 C23 C22A 124.0(9) . .
C24 C23 N7 120.3(6) . .
C22A C23 N7 115.3(9) . .
C24 C23 C22B 116.1(8) . .
C22A C23 C22B 30.9(6) . .
N7 C23 C22B 118.2(8) . .
C23 C24 C25 117.1(7) . .
C23 C24 H24 121.5 . .
C25 C24 H24 121.5 . .
C20 C25 C24 124.5(7) . .
C20 C25 H25 117.8 . .
C24 C25 H25 117.8 . .
N8 C26 N7 111.6(6) . .
N8 C26 H26 124.2 . .
N7 C26 H26 124.2 . .
N7 C27 C28 106.7(5) . .
N7 C27 H27 126.6 . .
C28 C27 H27 126.6 . .
N8 C28 C27 108.6(5) . .
N8 C28 H28 125.7 . .
C27 C28 H28 125.7 . .
C9 N1 C10 104.2(5) . .
C9 N1 Zn1 127.4(4) . .
C10 N1 Zn1 127.7(4) . .
C9 N2 C11 106.5(5) . .
C9 N2 C12 126.0(5) . .
C11 N2 C12 127.4(5) . .
C18 N3 N4 107.6(5) . .
C19 N4 N3 106.9(5) . .
C19 N5 C18 108.2(4) . .
C19 N5 N6 126.6(6) . .
C18 N5 N6 124.7(6) . .
N5 N6 H6A 115(4) . .
N5 N6 H6B 118(5) . .
H6A N6 H6B 126(6) . .
C26 N7 C27 106.6(5) . .
C26 N7 C23 125.6(6) . .
C27 N7 C23 127.5(5) . .
C26 N8 C28 106.4(5) . .
C26 N8 Zn1 124.7(4) . 1_654
C28 N8 Zn1 127.4(4) . 1_654
C8 O1 Zn1 114.0(4) . .
C1 O4 Zn1 121.3(4) . 4

loop_
_geom_bond_atom_site_label_1
_geom_bond_atom_site_label_2
_geom_bond_distance
_geom_bond_site_symmetry_2
Zn1 O4 1.939(4) 4_454
Zn1 O1 1.952(4) .
Zn1 N1 1.996(5) .
Zn1 N8 2.028(5) 1_456
C1 O3 1.219(7) .
C1 O4 1.261(8) .
C1 C2 1.528(8) .
C2 C3 1.340(8) .
C2 C7 1.395(8) .
C3 C4 1.403(8) .
C3 H3 0.9300 .
C4 C5 1.321(9) .
C4 H4 0.9300 .
C5 C6 1.411(8) .
C5 C8 1.498(9) .
C6 C7 1.406(8) .
C6 H6 0.9300 .
C7 H7 0.9300 .
C8 O1 1.223(7) .
C8 O2 1.242(7) .
C9 N2 1.313(7) .
C9 N1 1.327(7) .
C9 H9 0.9300 .
C10 C11 1.344(7) .
C10 N1 1.360(6) .
C10 H10 0.9300 .
C11 N2 1.362(6) .
C11 H11 0.9300 .
C12 C13 1.373(8) .
C12 C17 1.386(8) .
C12 N2 1.419(6) .
C13 C14 1.382(8) .
C13 H13 0.9300 .
C14 C15 1.318(8) .
C14 H14 0.9300 .
C15 C16 1.388(8) .
C15 C18 1.496(7) .
C16 C17 1.350(8) .
C16 H16 0.9300 .
C17 H17 0.9300 .
C18 N3 1.303(7) .
C18 N5 1.386(7) .
C19 N5 1.277(8) .
C19 N4 1.312(8) .
C19 C20 1.454(8) .
C20 C21B 1.325(16) .
C20 C25 1.355(9) .
C20 C21A 1.455(14) .
C21A C22A 1.367(18) .
C21A H21A 0.9300 .
C22A C23 1.369(15) .
C22A H22A 0.9300 .
C21B C22B 1.43(2) .
C21B H21B 0.9300 .
C22B C23 1.483(17) .
C22B H22B 0.9300 .
C23 C24 1.321(10) .
C23 N7 1.448(8) .
C24 C25 1.402(10) .
C24 H24 0.9300 .
C25 H25 0.9300 .
C26 N8 1.297(8) .
C26 N7 1.338(7) .
C26 H26 0.9300 .
C27 N7 1.351(7) .
C27 C28 1.357(7) .
C27 H27 0.9300 .
C28 N8 1.357(7) .
C28 H28 0.9300 .
N3 N4 1.382(7) .
N5 N6 1.452(7) .
N6 H6A 0.88(2) .
N6 H6B 0.89(2) .
N8 Zn1 2.028(5) 1_654
O4 Zn1 1.939(4) 4

loop_
_platon_squeeze_void_nr
_platon_squeeze_void_average_x
_platon_squeeze_void_average_y
_platon_squeeze_void_average_z
_platon_squeeze_void_volume
_platon_squeeze_void_count_electrons
_platon_squeeze_void_content
1 -0.046 0.750 0.027 605 150 ' '
2 0.082 0.250 -0.285 605 150 ' '
